data_2241021
loop_
_publ_author_name
'Kim, Youngtae'
'Kang, Sung Kwon'

_publ_section_title
;
 Crystal structure of bis[2-(1<i>H</i>-benzimidazol-2-yl)aniline]silver(I)
 nitrate
;
_journal_coeditor_code IS5411
_journal_issue 9
_journal_name_full 'Acta Crystallographica Section E'
_journal_page_first 1058
_journal_page_last 1060
_journal_paper_doi 10.1107/S2056989015015315
_journal_volume 71
_journal_year 2015
_chemical_formula_iupac '[Ag (C13 H11 N3)2](N O3)'
_chemical_formula_moiety 'C26 H22 Ag N6, N O3'
_chemical_formula_sum 'C26 H22 Ag N7 O3'
_chemical_formula_weight 588.37
_chemical_name_systematic
;
Bis[2-(1<i>H</i>-benzimidazol-2-yl)aniline]silver(I)
nitrate
;
_space_group_crystal_system orthorhombic
_space_group_IT_number 60
_space_group_name_Hall '-P 2n 2ab'
_space_group_name_H-M_alt 'P b c n'
_symmetry_space_group_name_Hall '-P 2n 2ab'
_symmetry_space_group_name_H-M 'P b c n'
_atom_sites_solution_hydrogens mixed
_audit_creation_method SHELXL-2013
_cell_angle_alpha 90
_cell_angle_beta 90
_cell_angle_gamma 90
_cell_formula_units_Z 4
_cell_length_a 11.9903(2)
_cell_length_b 10.1377(2)
_cell_length_c 20.1115(5)
_cell_measurement_reflns_used 9923
_cell_measurement_temperature 296(2)
_cell_measurement_theta_max 28.25
_cell_measurement_theta_min 2.63
_cell_volume 2444.63(9)
_computing_cell_refinement
;
SAINT (Bruker, 2002)
;
_computing_data_collection
;
SMART (Bruker, 2002)
;
_computing_data_reduction
;
SAINT (Bruker, 2002)
;
_computing_molecular_graphics
;
Ortep-3 for Windows (Farrugia, 2012)
;
_computing_publication_material
;
publCIF (Westrip, 2010)
;
_computing_structure_refinement
;
SHELXL2013 (Sheldrick, 2015)
;
_computing_structure_solution
;
SHELXS2013 (Sheldrick, 2008)
;
_diffrn_ambient_temperature 296(2)
_diffrn_measured_fraction_theta_full 1.000
_diffrn_measured_fraction_theta_max 0.999
_diffrn_measurement_device_type 'Bruker SMART CCD area-detector'
_diffrn_measurement_method '\f and \w scans'
_diffrn_radiation_type MoK\a
_diffrn_radiation_wavelength 0.71073
_diffrn_reflns_av_R_equivalents 0.0342
_diffrn_reflns_limit_h_max 15
_diffrn_reflns_limit_h_min -15
_diffrn_reflns_limit_k_max 13
_diffrn_reflns_limit_k_min -13
_diffrn_reflns_limit_l_max 26
_diffrn_reflns_limit_l_min -26
_diffrn_reflns_number 62591
_diffrn_reflns_theta_full 25.242
_diffrn_reflns_theta_max 28.315
_diffrn_reflns_theta_min 2.025
_exptl_absorpt_coefficient_mu 0.868
_exptl_absorpt_correction_T_max 0.872
_exptl_absorpt_correction_T_min 0.846
_exptl_absorpt_correction_type multi-scan
_exptl_absorpt_process_details
;
(SADABS; Bruker, 2002)
;
_exptl_crystal_colour colourless
_exptl_crystal_density_diffrn 1.599
_exptl_crystal_description block
_exptl_crystal_F_000 1192
_exptl_crystal_size_max 0.18
_exptl_crystal_size_mid 0.16
_exptl_crystal_size_min 0.15
_refine_diff_density_max 0.443
_refine_diff_density_min -0.483
_refine_ls_extinction_method none
_refine_ls_goodness_of_fit_ref 1.064
_refine_ls_hydrogen_treatment mixed
_refine_ls_matrix_type full
_refine_ls_number_parameters 182
_refine_ls_number_reflns 3043
_refine_ls_number_restraints 0
_refine_ls_restrained_S_all 1.064
_refine_ls_R_factor_all 0.0419
_refine_ls_R_factor_gt 0.0304
_refine_ls_shift/su_max 0.000
_refine_ls_shift/su_mean 0.000
_refine_ls_structure_factor_coef Fsqd
_refine_ls_weighting_details 'w=1/[\s^2^(Fo^2^)+(0.0371P)^2^+1.1132P] where P=(Fo^2^+2Fc^2^)/3'
_refine_ls_weighting_scheme calc
_refine_ls_wR_factor_gt 0.0736
_refine_ls_wR_factor_ref 0.0799
_reflns_number_gt 2446
_reflns_number_total 3043
_reflns_threshold_expression 'I > 2\s(I)'
_cod_data_source_file is5411sup1.cf
_cod_data_source_block I
_cod_database_code 2241021
_shelx_space_group_comment
;
The symmetry employed for this shelxl refinement is uniquely defined
by the following loop, which should always be used as a source of
symmetry information in preference to the above space-group names.
They are only intended as comments.
;
_shelxl_version_number .2013

loop_
_space_group_symop_operation_xyz
'x, y, z'
'-x+1/2, -y+1/2, z+1/2'
'-x, y, -z+1/2'
'x+1/2, -y+1/2, -z'
'-x, -y, -z'
'x-1/2, y-1/2, -z-1/2'
'x, -y, z-1/2'
'-x-1/2, y-1/2, z'

loop_
_atom_site_type_symbol
_atom_site_label
_atom_site_fract_x
_atom_site_fract_y
_atom_site_fract_z
_atom_site_U_iso_or_equiv
_atom_site_adp_type
_atom_site_calc_flag
_atom_site_occupancy
Ag Ag1 0.0000 0.0000 0.5000 0.04858(10) Uani d 1
N N2 -0.04065(13) 0.18355(14) 0.45056(7) 0.0336(3) Uani d 1
C C3 -0.09293(15) 0.29248(18) 0.47845(9) 0.0340(4) Uani d 1
C C4 -0.13679(17) 0.3119(2) 0.54221(10) 0.0436(4) Uani d 1
H H4 -0.1356 0.2450 0.5739 0.052 Uiso calc 1
C C5 -0.18161(19) 0.4335(2) 0.55614(11) 0.0527(5) Uani d 1
H H5 -0.2119 0.4487 0.5980 0.063 Uiso calc 1
C C6 -0.1829(2) 0.5349(3) 0.50918(12) 0.0588(6) Uani d 1
H H6 -0.2133 0.6161 0.5208 0.071 Uiso calc 1
C C7 -0.14013(19) 0.5180(2) 0.44611(12) 0.0512(5) Uani d 1
H H7 -0.1417 0.5852 0.4146 0.061 Uiso calc 1
C C8 -0.09453(15) 0.39484(18) 0.43215(9) 0.0365(4) Uani d 1
N N9 -0.04206(14) 0.34549(15) 0.37641(8) 0.0355(3) Uani d 1
H H9 -0.030(2) 0.381(3) 0.3412(13) 0.056(7) Uiso d 1
C C10 -0.01033(14) 0.22026(16) 0.38965(8) 0.0300(3) Uani d 1
C C11 0.05731(14) 0.14278(16) 0.34296(8) 0.0295(3) Uani d 1
C C12 0.13818(14) 0.20841(18) 0.30566(9) 0.0364(4) Uani d 1
H H12 0.1448 0.2995 0.3095 0.044 Uiso calc 1
C C13 0.20848(15) 0.1415(2) 0.26327(9) 0.0405(4) Uani d 1
H H13 0.2605 0.1871 0.2378 0.049 Uiso calc 1
C C14 0.20058(17) 0.00563(19) 0.25906(9) 0.0407(4) Uani d 1
H H14 0.2497 -0.0409 0.2320 0.049 Uiso calc 1
C C15 0.12026(16) -0.06123(18) 0.29469(9) 0.0386(4) Uani d 1
H H15 0.1155 -0.1525 0.2911 0.046 Uiso calc 1
C C16 0.04616(16) 0.00555(16) 0.33594(9) 0.0320(4) Uani d 1
N N17 -0.03508(17) -0.06622(18) 0.37016(8) 0.0410(4) Uani d 1
H H17A -0.092(2) -0.021(2) 0.3769(11) 0.042(6) Uiso d 1
H H17B -0.048(2) -0.145(3) 0.3528(13) 0.068(8) Uiso d 1
N N18 0.0000 0.5893(2) 0.2500 0.0314(4) Uani d 1
O O19 0.02905(14) 0.64820(15) 0.19918(8) 0.0534(4) Uani d 1
O O20 0.0000 0.4645(2) 0.2500 0.0446(5) Uani d 1

loop_
_atom_site_aniso_label
_atom_site_aniso_U_11
_atom_site_aniso_U_22
_atom_site_aniso_U_33
_atom_site_aniso_U_12
_atom_site_aniso_U_13
_atom_site_aniso_U_23
Ag1 0.07365(18) 0.03391(13) 0.03818(13) 0.00637(10) 0.00441(10) 0.01569(8)
N2 0.0448(8) 0.0272(7) 0.0287(7) -0.0002(6) 0.0025(6) 0.0041(6)
C3 0.0372(9) 0.0314(9) 0.0332(8) -0.0026(7) 0.0043(7) 0.0015(7)
C4 0.0487(10) 0.0466(11) 0.0355(9) -0.0064(9) 0.0113(8) 0.0006(8)
C5 0.0548(12) 0.0550(13) 0.0483(12) -0.0016(10) 0.0205(10) -0.0094(10)
C6 0.0637(15) 0.0460(12) 0.0666(15) 0.0147(11) 0.0202(11) -0.0103(11)
C7 0.0612(13) 0.0357(11) 0.0565(13) 0.0134(9) 0.0141(11) 0.0052(9)
C8 0.0413(10) 0.0312(9) 0.0369(9) 0.0029(7) 0.0066(7) 0.0026(7)
N9 0.0483(8) 0.0268(8) 0.0315(8) 0.0070(6) 0.0069(7) 0.0071(6)
C10 0.0359(8) 0.0250(8) 0.0291(8) -0.0005(6) 0.0001(6) 0.0034(6)
C11 0.0344(8) 0.0267(8) 0.0273(8) 0.0027(7) -0.0026(6) 0.0022(6)
C12 0.0386(9) 0.0290(8) 0.0415(10) -0.0005(7) 0.0013(7) 0.0020(7)
C13 0.0335(9) 0.0455(11) 0.0427(10) -0.0002(8) 0.0043(7) -0.0007(8)
C14 0.0381(9) 0.0439(11) 0.0402(11) 0.0089(8) -0.0035(7) -0.0098(8)
C15 0.0467(10) 0.0280(9) 0.0411(10) 0.0051(8) -0.0075(8) -0.0072(7)
C16 0.0386(8) 0.0298(9) 0.0278(8) -0.0011(7) -0.0074(7) 0.0013(6)
N17 0.0558(10) 0.0306(9) 0.0366(9) -0.0083(8) 0.0003(8) 0.0004(7)
N18 0.0370(10) 0.0232(10) 0.0341(10) 0.000 -0.0049(9) 0.000
O19 0.0731(10) 0.0381(8) 0.0491(8) -0.0022(7) 0.0064(7) 0.0155(7)
O20 0.0759(14) 0.0209(8) 0.0368(10) 0.000 0.0055(9) 0.000

loop_
_atom_type_symbol
_atom_type_description
_atom_type_scat_dispersion_real
_atom_type_scat_dispersion_imag
_atom_type_scat_source
C C 0.0033 0.0016 'International Tables Vol C Tables 4.2.6.8 and 6.1.1.4'
H H 0.0000 0.0000 'International Tables Vol C Tables 4.2.6.8 and 6.1.1.4'
N N 0.0061 0.0033 'International Tables Vol C Tables 4.2.6.8 and 6.1.1.4'
O O 0.0106 0.0060 'International Tables Vol C Tables 4.2.6.8 and 6.1.1.4'
Ag Ag -0.8971 1.1015 'International Tables Vol C Tables 4.2.6.8 and 6.1.1.4'

loop_
_geom_angle_atom_site_label_1
_geom_angle_atom_site_label_2
_geom_angle_atom_site_label_3
_geom_angle_site_symmetry_1
_geom_angle
_geom_angle_publ_flag
N2 Ag1 N2 5_556 180.0 ?
N2 Ag1 N17 5_556 105.23(6) n
N2 Ag1 N17 . 74.77(5) n
C10 N2 C3 . 105.83(14) n
C10 N2 Ag1 . 126.97(12) ?
C3 N2 Ag1 . 126.86(11) ?
N2 C3 C8 . 109.18(15) n
N2 C3 C4 . 130.65(17) ?
C8 C3 C4 . 120.14(17) ?
C5 C4 C3 . 117.37(19) ?
C5 C4 H4 . 121.3 ?
C3 C4 H4 . 121.3 ?
C4 C5 C6 . 121.8(2) ?
C4 C5 H5 . 119.1 ?
C6 C5 H5 . 119.1 ?
C7 C6 C5 . 121.8(2) ?
C7 C6 H6 . 119.1 ?
C5 C6 H6 . 119.1 ?
C6 C7 C8 . 116.3(2) ?
C6 C7 H7 . 121.8 ?
C8 C7 H7 . 121.8 ?
N9 C8 C7 . 131.96(17) ?
N9 C8 C3 . 105.46(15) ?
C7 C8 C3 . 122.57(18) ?
C10 N9 C8 . 107.99(15) n
C10 N9 H9 . 122.6(19) ?
C8 N9 H9 . 129.4(19) ?
N2 C10 N9 . 111.53(15) n
N2 C10 C11 . 126.15(15) ?
N9 C10 C11 . 122.12(15) ?
C12 C11 C16 . 118.98(16) ?
C12 C11 C10 . 118.21(15) ?
C16 C11 C10 . 122.78(16) ?
C13 C12 C11 . 121.57(17) ?
C13 C12 H12 . 119.2 ?
C11 C12 H12 . 119.2 ?
C12 C13 C14 . 119.08(18) ?
C12 C13 H13 . 120.5 ?
C14 C13 H13 . 120.5 ?
C15 C14 C13 . 120.38(18) ?
C15 C14 H14 . 119.8 ?
C13 C14 H14 . 119.8 ?
C14 C15 C16 . 121.11(17) ?
C14 C15 H15 . 119.4 ?
C16 C15 H15 . 119.4 ?
C15 C16 N17 . 119.05(17) ?
C15 C16 C11 . 118.75(17) ?
N17 C16 C11 . 122.18(17) ?
C16 N17 Ag1 . 103.64(11) ?
C16 N17 H17A . 111.8(15) ?
Ag1 N17 H17A . 80.7(16) ?
C16 N17 H17B . 113.6(17) ?
Ag1 N17 H17B . 128.7(17) ?
H17A N17 H17B . 114(2) ?
O19 N18 O19 3 122.1(2) ?
O19 N18 O20 3 118.96(11) ?
O19 N18 O20 . 118.96(11) ?

loop_
_geom_bond_atom_site_label_1
_geom_bond_atom_site_label_2
_geom_bond_site_symmetry_2
_geom_bond_distance
_geom_bond_publ_flag
Ag1 N2 5_556 2.1653(14) ?
Ag1 N2 . 2.1653(14) n
Ag1 N17 . 2.7288(17) n
N2 C10 . 1.331(2) n
N2 C3 . 1.388(2) n
C3 C8 . 1.394(2) ?
C3 C4 . 1.400(2) ?
C4 C5 . 1.374(3) ?
C4 H4 . 0.9300 ?
C5 C6 . 1.396(3) ?
C5 H5 . 0.9300 ?
C6 C7 . 1.379(3) ?
C6 H6 . 0.9300 ?
C7 C8 . 1.392(3) ?
C7 H7 . 0.9300 ?
C8 N9 . 1.380(2) n
N9 C10 . 1.352(2) n
N9 H9 . 0.81(3) ?
C10 C11 . 1.468(2) ?
C11 C12 . 1.395(2) ?
C11 C16 . 1.405(2) ?
C12 C13 . 1.377(3) ?
C12 H12 . 0.9300 ?
C13 C14 . 1.383(3) ?
C13 H13 . 0.9300 ?
C14 C15 . 1.379(3) ?
C14 H14 . 0.9300 ?
C15 C16 . 1.391(3) ?
C15 H15 . 0.9300 ?
C16 N17 . 1.397(3) ?
N17 H17A . 0.83(2) ?
N17 H17B . 0.89(3) ?
N18 O19 3 1.2340(17) ?
N18 O19 . 1.2340(17) ?
N18 O20 . 1.265(3) ?

loop_
_geom_hbond_atom_site_label_D
_geom_hbond_atom_site_label_H
_geom_hbond_atom_site_label_A
_geom_hbond_site_symmetry_A
_geom_hbond_distance_DH
_geom_hbond_distance_HA
_geom_hbond_distance_DA
_geom_hbond_angle_DHA
N9 H9 O20 . 0.81(3) 2.05(3) 2.8588(18) 178(3)
N17 H17B O19 3_545 0.89(3) 2.35(3) 3.214(2) 164(2)

_cod_database_fobs_code 2241021
